data_1543022
loop_
_publ_author_name
'Ni, Gang'
'Zhang, Hua'
'Fan, Yao-Yue'
'Liu, Hong-Chun'
'Ding, Jian'
'Yue, Jian-Min'

_publ_section_title
;
 Mannolides A-C with an Intact Diterpenoid Skeleton Providing Insights on
 the Biosynthesis of Antitumor Cephalotaxus Troponoids.
;
_journal_issue 8
_journal_name_full 'Organic letters'
_journal_page_first 1880
_journal_page_last 1883
_journal_paper_doi 10.1021/acs.orglett.6b00653
_journal_volume 18
_journal_year 2016
_chemical_absolute_configuration ad
_chemical_formula_sum 'C20 H24 O4'
_chemical_formula_weight 328.39
_space_group_crystal_system orthorhombic
_space_group_IT_number 19
_space_group_name_Hall 'P 2ac 2ab'
_space_group_name_H-M_alt 'P 21 21 21'
_symmetry_space_group_name_Hall 'P 2ac 2ab'
_symmetry_space_group_name_H-M 'P 21 21 21'
_atom_sites_solution_hydrogens geom
_atom_sites_solution_primary direct
_atom_sites_solution_secondary difmap
_audit_creation_method SHELXL-2014/7
_cell_angle_alpha 90
_cell_angle_beta 90
_cell_angle_gamma 90
_cell_formula_units_Z 4
_cell_length_a 7.1625(2)
_cell_length_b 7.7880(2)
_cell_length_c 28.9103(7)
_cell_measurement_reflns_used 9891
_cell_measurement_temperature 153(2)
_cell_measurement_theta_max 65.69
_cell_measurement_theta_min 5.88
_cell_volume 1612.66(7)
_computing_cell_refinement 'Bruker SAINT'
_computing_data_collection 'Bruker APEX2'
_computing_data_reduction 'Bruker SAINT'
_computing_molecular_graphics 'Bruker SHELXTL'
_computing_publication_material 'Bruker SHELXTL'
_computing_structure_refinement 'SHELXL-2014/7 (Sheldrick, 2014)'
_computing_structure_solution 'SHELXS-97 (Sheldrick, 2008)'
_diffrn_ambient_temperature 153(2)
_diffrn_measured_fraction_theta_full 0.992
_diffrn_measured_fraction_theta_max 0.992
_diffrn_measurement_device_type 'Bruker APEX-II CCD'
_diffrn_measurement_method '\f and \w scans'
_diffrn_radiation_type CuK\a
_diffrn_radiation_wavelength 1.54178
_diffrn_reflns_av_R_equivalents 0.0434
_diffrn_reflns_av_unetI/netI 0.0302
_diffrn_reflns_Laue_measured_fraction_full 0.992
_diffrn_reflns_Laue_measured_fraction_max 0.992
_diffrn_reflns_limit_h_max 8
_diffrn_reflns_limit_h_min -8
_diffrn_reflns_limit_k_max 9
_diffrn_reflns_limit_k_min -9
_diffrn_reflns_limit_l_max 34
_diffrn_reflns_limit_l_min -29
_diffrn_reflns_number 21694
_diffrn_reflns_point_group_measured_fraction_full 0.992
_diffrn_reflns_point_group_measured_fraction_max 0.992
_diffrn_reflns_theta_full 66.488
_diffrn_reflns_theta_max 66.488
_diffrn_reflns_theta_min 3.057
_diffrn_source 'fine-focus sealed tube'
_exptl_absorpt_coefficient_mu 0.751
_exptl_absorpt_correction_T_max 0.9706
_exptl_absorpt_correction_T_min 0.8060
_exptl_absorpt_correction_type multi-scan
_exptl_absorpt_process_details sadabs
_exptl_crystal_colour colourless
_exptl_crystal_density_diffrn 1.353
_exptl_crystal_density_method 'not measured'
_exptl_crystal_description prism
_exptl_crystal_F_000 704
_exptl_crystal_size_max 0.300
_exptl_crystal_size_mid 0.080
_exptl_crystal_size_min 0.040
_refine_diff_density_max 0.154
_refine_diff_density_min -0.157
_refine_diff_density_rms 0.032
_refine_ls_abs_structure_details
;
 Flack x determined using 1106 quotients [(I+)-(I-)]/[(I+)+(I-)]
 (Parsons, Flack and Wagner, Acta Cryst. B69 (2013) 249-259).
;
_refine_ls_abs_structure_Flack 0.02(7)
_refine_ls_extinction_method none
_refine_ls_goodness_of_fit_ref 1.019
_refine_ls_hydrogen_treatment constr
_refine_ls_matrix_type full
_refine_ls_number_parameters 238
_refine_ls_number_reflns 2835
_refine_ls_number_restraints 2
_refine_ls_restrained_S_all 1.020
_refine_ls_R_factor_all 0.0360
_refine_ls_R_factor_gt 0.0352
_refine_ls_shift/su_max 0.002
_refine_ls_shift/su_mean 0.000
_refine_ls_structure_factor_coef Fsqd
_refine_ls_weighting_details 'w=1/[\s^2^(Fo^2^)+(0.0661P)^2^+0.2246P] where P=(Fo^2^+2Fc^2^)/3'
_refine_ls_weighting_scheme calc
_refine_ls_wR_factor_gt 0.0992
_refine_ls_wR_factor_ref 0.1004
_reflns_Friedel_coverage 0.691
_reflns_Friedel_fraction_full 0.991
_reflns_Friedel_fraction_max 0.991
_reflns_number_gt 2758
_reflns_number_total 2835
_reflns_threshold_expression 'I > 2\s(I)'
_cod_data_source_file ol6b00653_si_004.cif
_cod_data_source_block cu_dm12145_0m
_cod_depositor_comments 'Adding full bibliography for 1543021--1543025.cif.'
_cod_database_code 1543022
_shelx_shelxl_version_number 2014/7
_shelx_space_group_comment
;
The symmetry employed for this shelxl refinement is uniquely defined
by the following loop, which should always be used as a source of
symmetry information in preference to the above space-group names.
They are only intended as comments.
;
_shelx_estimated_absorpt_t_min 0.806
_shelx_estimated_absorpt_t_max 0.971

loop_
_space_group_symop_operation_xyz
'x, y, z'
'x+1/2, -y+1/2, -z'
'-x, y+1/2, -z+1/2'
'-x+1/2, -y, z+1/2'

loop_
_atom_site_label
_atom_site_type_symbol
_atom_site_fract_x
_atom_site_fract_y
_atom_site_fract_z
_atom_site_U_iso_or_equiv
_atom_site_adp_type
_atom_site_occupancy
_atom_site_site_symmetry_order
_atom_site_calc_flag
_atom_site_refinement_flags_posn
_atom_site_refinement_flags_adp
_atom_site_refinement_flags_occupancy
_atom_site_disorder_assembly
_atom_site_disorder_group
O1 O -0.3001(2) 0.1475(2) 0.96244(6) 0.0549(5) Uani 1 1 d . . . . .
O2 O -0.5027(2) -0.0401(3) 0.93431(6) 0.0571(5) Uani 1 1 d . . . . .
O3 O 0.2008(3) -0.0342(3) 0.74803(5) 0.0612(5) Uani 1 1 d . . . . .
O4 O -0.1059(3) -0.0241(3) 0.74142(8) 0.0782(7) Uani 1 1 d . . . . .
C1 C -0.0847(3) 0.2722(3) 0.90824(8) 0.0413(5) Uani 1 1 d . . . . .
H1 H -0.1719 0.3708 0.9033 0.050 Uiso 1 1 calc R U . . .
C2 C -0.1067(4) 0.2068(3) 0.95777(8) 0.0500(6) Uani 1 1 d . . . . .
H2 H -0.0831 0.3028 0.9800 0.060 Uiso 1 1 calc R U . . .
C3 C 0.0202(3) 0.0569(3) 0.96908(7) 0.0498(6) Uani 1 1 d . . . . .
H3A H 0.0022 0.0220 1.0017 0.060 Uiso 1 1 calc R U . . .
H3B H 0.1522 0.0912 0.9649 0.060 Uiso 1 1 calc R U . . .
C4 C -0.0261(3) -0.0946(3) 0.93683(7) 0.0399(5) Uani 1 1 d . . . . .
H4 H 0.0873 -0.1205 0.9179 0.048 Uiso 1 1 calc R U . . .
C5 C -0.1855(3) -0.0400(3) 0.90338(7) 0.0375(4) Uani 1 1 d . . . . .
C6 C -0.216(3) -0.197(3) 0.8729(6) 0.046(4) Uani 0.404(10) 1 d D . P A 1
H6A H -0.3475 -0.2341 0.8759 0.055 Uiso 0.404(10) 1 calc R U P A 1
H6B H -0.1359 -0.2913 0.8842 0.055 Uiso 0.404(10) 1 calc R U P A 1
C7 C -0.1725(9) -0.1649(7) 0.8207(2) 0.0377(18) Uani 0.404(10) 1 d D . P A 1
H7A H -0.2682 -0.0885 0.8070 0.045 Uiso 0.404(10) 1 calc R U P A 1
H7B H -0.1733 -0.2750 0.8036 0.045 Uiso 0.404(10) 1 calc R U P A 1
C6' C -0.2491(18) -0.1701(18) 0.8659(4) 0.043(2) Uani 0.596(10) 1 d D . P A 2
H6'A H -0.3040 -0.2729 0.8807 0.052 Uiso 0.596(10) 1 calc R U P A 2
H6'B H -0.3449 -0.1172 0.8458 0.052 Uiso 0.596(10) 1 calc R U P A 2
C7' C -0.0852(7) -0.2192(5) 0.83831(16) 0.0452(14) Uani 0.596(10) 1 d D . P A 2
H7'A H -0.1289 -0.2932 0.8127 0.054 Uiso 0.596(10) 1 calc R U P A 2
H7'B H -0.0031 -0.2904 0.8581 0.054 Uiso 0.596(10) 1 calc R U P A 2
C8 C 0.0349(4) -0.0747(3) 0.81726(8) 0.0488(6) Uani 1 1 d . . . . .
C9 C 0.0201(3) 0.1075(2) 0.84072(7) 0.0361(4) Uani 1 1 d . . . . .
H9 H -0.0069 0.1909 0.8153 0.043 Uiso 1 1 calc R U . . .
C10 C -0.1397(3) 0.1248(2) 0.87544(7) 0.0334(4) Uani 1 1 d . . . . .
H10 H -0.2545 0.1601 0.8582 0.040 Uiso 1 1 calc R U . . .
C11 C 0.1942(3) 0.1750(3) 0.86569(8) 0.0394(5) Uani 1 1 d . . . . .
H11 H 0.2369 0.0850 0.8880 0.047 Uiso 1 1 calc R U . . .
C12 C 0.3570(3) 0.2190(3) 0.83395(8) 0.0460(5) Uani 1 1 d . . . . .
C13 C 0.4135(3) 0.1161(4) 0.79988(8) 0.0572(7) Uani 1 1 d . . . . .
H13 H 0.5160 0.1565 0.7821 0.069 Uiso 1 1 calc R U . . .
C14 C 0.3370(4) -0.0540(4) 0.78604(8) 0.0602(7) Uani 1 1 d . . . . .
H14 H 0.4422 -0.1278 0.7750 0.072 Uiso 1 1 calc R U . . .
C15 C 0.2273(5) -0.1521(3) 0.82152(8) 0.0613(8) Uani 1 1 d . . . . .
H15A H 0.2790 -0.1349 0.8529 0.074 Uiso 1 1 calc R U . . .
H15B H 0.2256 -0.2764 0.8144 0.074 Uiso 1 1 calc R U . . .
C16 C 0.4584(3) 0.3845(3) 0.84300(13) 0.0646(8) Uani 1 1 d . . . . .
H16A H 0.5718 0.3889 0.8241 0.097 Uiso 1 1 calc R U . . .
H16B H 0.4922 0.3912 0.8758 0.097 Uiso 1 1 calc R U . . .
H16C H 0.3773 0.4815 0.8350 0.097 Uiso 1 1 calc R U . . .
C17 C 0.0282(3) -0.0421(3) 0.76534(8) 0.0480(5) Uani 1 1 d . . . . .
C18 C -0.0781(4) -0.2570(4) 0.96409(11) 0.0634(7) Uani 1 1 d . . . . .
H18A H 0.0264 -0.2900 0.9841 0.095 Uiso 1 1 calc R U . . .
H18B H -0.1055 -0.3505 0.9425 0.095 Uiso 1 1 calc R U . . .
H18C H -0.1885 -0.2340 0.9831 0.095 Uiso 1 1 calc R U . . .
C19 C -0.3462(3) 0.0157(3) 0.93388(7) 0.0447(5) Uani 1 1 d . . . . .
C20 C 0.1137(3) 0.3269(3) 0.89380(9) 0.0458(5) Uani 1 1 d . . . . .
H20A H 0.1916 0.3498 0.9214 0.055 Uiso 1 1 calc R U . . .
H20B H 0.1093 0.4322 0.8746 0.055 Uiso 1 1 calc R U . . .

loop_
_atom_site_aniso_label
_atom_site_aniso_U_11
_atom_site_aniso_U_22
_atom_site_aniso_U_33
_atom_site_aniso_U_23
_atom_site_aniso_U_13
_atom_site_aniso_U_12
O1 0.0453(9) 0.0710(11) 0.0484(9) -0.0065(8) 0.0077(7) 0.0104(8)
O2 0.0373(8) 0.0814(12) 0.0526(9) 0.0223(9) 0.0016(7) -0.0007(8)
O3 0.0580(10) 0.0897(14) 0.0359(8) 0.0076(8) -0.0017(7) 0.0076(10)
O4 0.0675(12) 0.0834(14) 0.0837(13) -0.0365(12) -0.0348(11) 0.0174(11)
C1 0.0399(10) 0.0333(10) 0.0507(12) -0.0087(8) -0.0014(9) 0.0105(9)
C2 0.0478(12) 0.0585(14) 0.0437(12) -0.0164(10) -0.0003(10) 0.0064(11)
C3 0.0478(12) 0.0673(14) 0.0344(10) -0.0049(10) -0.0060(9) 0.0083(11)
C4 0.0374(10) 0.0430(11) 0.0393(10) 0.0075(8) -0.0001(8) 0.0050(9)
C5 0.0356(10) 0.0394(10) 0.0375(10) 0.0026(8) -0.0031(8) -0.0010(9)
C6 0.045(7) 0.057(8) 0.035(5) 0.011(4) -0.003(5) -0.013(5)
C7 0.040(3) 0.033(3) 0.040(3) 0.002(2) -0.011(2) 0.001(2)
C6' 0.049(4) 0.038(4) 0.043(4) 0.005(3) -0.017(3) -0.012(3)
C7' 0.054(3) 0.0308(19) 0.051(2) -0.0026(17) -0.012(2) -0.0015(18)
C8 0.0644(15) 0.0319(10) 0.0501(12) -0.0064(9) 0.0150(11) -0.0021(10)
C9 0.0422(10) 0.0250(8) 0.0411(10) 0.0023(7) 0.0028(8) 0.0048(8)
C10 0.0314(9) 0.0311(9) 0.0376(10) 0.0001(7) -0.0058(8) 0.0078(8)
C11 0.0393(11) 0.0310(10) 0.0480(11) 0.0049(9) 0.0017(9) 0.0087(8)
C12 0.0339(10) 0.0446(11) 0.0594(13) 0.0221(10) -0.0027(10) 0.0112(9)
C13 0.0386(11) 0.0885(18) 0.0444(12) 0.0163(13) 0.0063(10) 0.0176(12)
C14 0.0485(13) 0.0889(19) 0.0432(12) -0.0094(13) -0.0008(10) 0.0301(14)
C15 0.103(2) 0.0402(12) 0.0404(11) -0.0020(9) -0.0018(13) 0.0362(13)
C16 0.0401(12) 0.0428(12) 0.111(2) 0.0279(14) 0.0058(13) 0.0073(10)
C17 0.0513(12) 0.0394(11) 0.0532(13) -0.0075(10) -0.0080(10) 0.0073(10)
C18 0.0512(14) 0.0681(15) 0.0709(17) 0.0332(14) -0.0010(13) 0.0067(13)
C19 0.0361(11) 0.0573(13) 0.0407(11) 0.0123(10) -0.0019(9) 0.0043(10)
C20 0.0441(11) 0.0313(10) 0.0621(13) -0.0058(9) -0.0021(10) 0.0036(9)

loop_
_atom_type_symbol
_atom_type_description
_atom_type_scat_dispersion_real
_atom_type_scat_dispersion_imag
_atom_type_scat_source
C C 0.0181 0.0091 'International Tables Vol C Tables 4.2.6.8 and 6.1.1.4'
H H 0.0000 0.0000 'International Tables Vol C Tables 4.2.6.8 and 6.1.1.4'
O O 0.0492 0.0322 'International Tables Vol C Tables 4.2.6.8 and 6.1.1.4'

loop_
_geom_angle_atom_site_label_1
_geom_angle_atom_site_label_2
_geom_angle_atom_site_label_3
_geom_angle
C19 O1 C2 114.35(17)
C17 O3 C14 109.14(18)
C2 C1 C10 107.60(18)
C2 C1 C20 116.16(19)
C10 C1 C20 105.98(17)
C2 C1 H1 109.0
C10 C1 H1 109.0
C20 C1 H1 109.0
O1 C2 C3 107.7(2)
O1 C2 C1 106.77(19)
C3 C2 C1 113.40(19)
O1 C2 H2 109.6
C3 C2 H2 109.6
C1 C2 H2 109.6
C2 C3 C4 109.30(18)
C2 C3 H3A 109.8
C4 C3 H3A 109.8
C2 C3 H3B 109.8
C4 C3 H3B 109.8
H3A C3 H3B 108.3
C18 C4 C3 111.9(2)
C18 C4 C5 111.49(19)
C3 C4 C5 108.97(17)
C18 C4 H4 108.1
C3 C4 H4 108.1
C5 C4 H4 108.1
C19 C5 C6 117.3(7)
C19 C5 C10 103.12(16)
C6 C5 C10 113.1(6)
C19 C5 C6' 111.7(5)
C10 C5 C6' 103.8(5)
C19 C5 C4 105.93(16)
C6 C5 C4 104.3(7)
C10 C5 C4 113.27(16)
C6' C5 C4 118.1(4)
C5 C6 C7 113.9(13)
C5 C6 H6A 108.8
C7 C6 H6A 108.8
C5 C6 H6B 108.8
C7 C6 H6B 108.8
H6A C6 H6B 107.7
C6 C7 C8 107.8(9)
C6 C7 H7A 110.1
C8 C7 H7A 110.1
C6 C7 H7B 110.1
C8 C7 H7B 110.1
H7A C7 H7B 108.5
C7' C6' C5 108.3(8)
C7' C6' H6'A 110.0
C5 C6' H6'A 110.0
C7' C6' H6'B 110.0
C5 C6' H6'B 110.0
H6'A C6' H6'B 108.4
C6' C7' C8 118.0(6)
C6' C7' H7'A 107.8
C8 C7' H7'A 107.8
C6' C7' H7'B 107.8
C8 C7' H7'B 107.8
H7'A C7' H7'B 107.1
C15 C8 C17 100.13(19)
C15 C8 C7' 100.7(3)
C17 C8 C7' 119.6(3)
C15 C8 C9 112.7(2)
C17 C8 C9 105.75(18)
C7' C8 C9 116.7(2)
C15 C8 C7 130.5(3)
C17 C8 C7 95.9(3)
C9 C8 C7 107.3(2)
C10 C9 C11 105.62(16)
C10 C9 C8 114.37(16)
C11 C9 C8 117.14(17)
C10 C9 H9 106.3
C11 C9 H9 106.3
C8 C9 H9 106.3
C9 C10 C1 106.18(16)
C9 C10 C5 115.28(15)
C1 C10 C5 110.49(16)
C9 C10 H10 108.2
C1 C10 H10 108.2
C5 C10 H10 108.2
C12 C11 C9 114.59(19)
C12 C11 C20 115.45(18)
C9 C11 C20 101.91(16)
C12 C11 H11 108.2
C9 C11 H11 108.2
C20 C11 H11 108.2
C13 C12 C16 119.9(2)
C13 C12 C11 122.8(2)
C16 C12 C11 117.3(2)
C12 C13 C14 128.5(2)
C12 C13 H13 115.8
C14 C13 H13 115.8
O3 C14 C13 110.5(2)
O3 C14 C15 102.5(2)
C13 C14 C15 117.5(2)
O3 C14 H14 108.7
C13 C14 H14 108.7
C15 C14 H14 108.7
C14 C15 C8 102.65(18)
C14 C15 H15A 111.2
C8 C15 H15A 111.2
C14 C15 H15B 111.2
C8 C15 H15B 111.2
H15A C15 H15B 109.2
C12 C16 H16A 109.5
C12 C16 H16B 109.5
H16A C16 H16B 109.5
C12 C16 H16C 109.5
H16A C16 H16C 109.5
H16B C16 H16C 109.5
O4 C17 O3 121.6(2)
O4 C17 C8 128.1(3)
O3 C17 C8 110.4(2)
C4 C18 H18A 109.5
C4 C18 H18B 109.5
H18A C18 H18B 109.5
C4 C18 H18C 109.5
H18A C18 H18C 109.5
H18B C18 H18C 109.5
O2 C19 O1 119.6(2)
O2 C19 C5 127.7(2)
O1 C19 C5 112.66(18)
C1 C20 C11 105.92(17)
C1 C20 H20A 110.6
C11 C20 H20A 110.6
C1 C20 H20B 110.6
C11 C20 H20B 110.6
H20A C20 H20B 108.7

loop_
_geom_bond_atom_site_label_1
_geom_bond_atom_site_label_2
_geom_bond_distance
O1 C19 1.358(3)
O1 C2 1.466(3)
O2 C19 1.202(3)
O3 C17 1.335(3)
O3 C14 1.478(3)
O4 C17 1.192(3)
C1 C2 1.528(3)
C1 C10 1.540(3)
C1 C20 1.541(3)
C1 H1 1.0000
C2 C3 1.515(3)
C2 H2 1.0000
C3 C4 1.540(3)
C3 H3A 0.9900
C3 H3B 0.9900
C4 C18 1.536(3)
C4 C5 1.555(3)
C4 H4 1.0000
C5 C19 1.514(3)
C5 C6 1.52(2)
C5 C10 1.551(3)
C5 C6' 1.552(14)
C6 C7 1.560(16)
C6 H6A 0.9900
C6 H6B 0.9900
C7 C8 1.646(6)
C7 H7A 0.9900
C7 H7B 0.9900
C6' C7' 1.470(13)
C6' H6'A 0.9900
C6' H6'B 0.9900
C7' C8 1.541(4)
C7' H7'A 0.9900
C7' H7'B 0.9900
C8 C15 1.509(4)
C8 C17 1.523(4)
C8 C9 1.577(3)
C9 C10 1.528(3)
C9 C11 1.534(3)
C9 H9 1.0000
C10 H10 1.0000
C11 C12 1.523(3)
C11 C20 1.547(3)
C11 H11 1.0000
C12 C13 1.333(4)
C12 C16 1.502(4)
C13 C14 1.488(4)
C13 H13 0.9500
C14 C15 1.501(4)
C14 H14 1.0000
C15 H15A 0.9900
C15 H15B 0.9900
C16 H16A 0.9800
C16 H16B 0.9800
C16 H16C 0.9800
C18 H18A 0.9800
C18 H18B 0.9800
C18 H18C 0.9800
C20 H20A 0.9900
C20 H20B 0.9900

loop_
_geom_torsion_atom_site_label_1
_geom_torsion_atom_site_label_2
_geom_torsion_atom_site_label_3
_geom_torsion_atom_site_label_4
_geom_torsion
C19 O1 C2 C3 -60.3(2)
C19 O1 C2 C1 61.8(2)
C10 C1 C2 O1 -56.2(2)
C20 C1 C2 O1 -174.78(16)
C10 C1 C2 C3 62.2(2)
C20 C1 C2 C3 -56.3(3)
O1 C2 C3 C4 57.0(2)
C1 C2 C3 C4 -60.9(3)
C2 C3 C4 C18 -123.0(2)
C2 C3 C4 C5 0.7(3)
C18 C4 C5 C19 67.1(2)
C3 C4 C5 C19 -56.8(2)
C18 C4 C5 C6 -57.2(7)
C3 C4 C5 C6 178.8(7)
C18 C4 C5 C10 179.42(19)
C3 C4 C5 C10 55.5(2)
C18 C4 C5 C6' -59.0(6)
C3 C4 C5 C6' 177.1(6)
C19 C5 C6 C7 126.6(10)
C10 C5 C6 C7 6.8(14)
C4 C5 C6 C7 -116.7(10)
C5 C6 C7 C8 49.9(13)
C19 C5 C6' C7' -179.3(6)
C10 C5 C6' C7' 70.3(7)
C4 C5 C6' C7' -56.1(9)
C5 C6' C7' C8 -52.3(9)
C6' C7' C8 C15 144.0(6)
C6' C7' C8 C17 -107.8(6)
C6' C7' C8 C9 21.6(8)
C6 C7 C8 C15 77.3(9)
C6 C7 C8 C17 -174.0(9)
C6 C7 C8 C9 -65.5(10)
C15 C8 C9 C10 -127.0(2)
C17 C8 C9 C10 124.54(19)
C7' C8 C9 C10 -11.2(4)
C7 C8 C9 C10 23.1(3)
C15 C8 C9 C11 -2.7(3)
C17 C8 C9 C11 -111.1(2)
C7' C8 C9 C11 113.2(3)
C7 C8 C9 C11 147.4(3)
C11 C9 C10 C1 26.42(19)
C8 C9 C10 C1 156.72(18)
C11 C9 C10 C5 -96.27(18)
C8 C9 C10 C5 34.0(2)
C2 C1 C10 C9 -129.24(17)
C20 C1 C10 C9 -4.4(2)
C2 C1 C10 C5 -3.6(2)
C20 C1 C10 C5 121.32(17)
C19 C5 C10 C9 -179.69(16)
C6 C5 C10 C9 -52.1(8)
C6' C5 C10 C9 -63.0(5)
C4 C5 C10 C9 66.3(2)
C19 C5 C10 C1 59.9(2)
C6 C5 C10 C1 -172.4(8)
C6' C5 C10 C1 176.6(5)
C4 C5 C10 C1 -54.1(2)
C10 C9 C11 C12 -162.95(15)
C8 C9 C11 C12 68.4(2)
C10 C9 C11 C20 -37.53(19)
C8 C9 C11 C20 -166.19(17)
C9 C11 C12 C13 -45.8(3)
C20 C11 C12 C13 -163.8(2)
C9 C11 C12 C16 135.7(2)
C20 C11 C12 C16 17.7(3)
C16 C12 C13 C14 178.2(2)
C11 C12 C13 C14 -0.3(4)
C17 O3 C14 C13 -100.8(2)
C17 O3 C14 C15 25.2(3)
C12 C13 C14 O3 95.3(3)
C12 C13 C14 C15 -21.7(4)
O3 C14 C15 C8 -37.8(2)
C13 C14 C15 C8 83.5(3)
C17 C8 C15 C14 35.7(2)
C7' C8 C15 C14 158.6(2)
C9 C8 C15 C14 -76.3(2)
C7 C8 C15 C14 142.5(3)
C14 O3 C17 O4 177.7(3)
C14 O3 C17 C8 -2.0(3)
C15 C8 C17 O4 158.7(3)
C7' C8 C17 O4 50.1(4)
C9 C8 C17 O4 -84.1(3)
C7 C8 C17 O4 25.7(4)
C15 C8 C17 O3 -21.7(3)
C7' C8 C17 O3 -130.2(3)
C9 C8 C17 O3 95.6(2)
C7 C8 C17 O3 -154.6(3)
C2 O1 C19 O2 -178.5(2)
C2 O1 C19 C5 -0.1(3)
C6 C5 C19 O2 -6.9(7)
C10 C5 C19 O2 118.1(2)
C6' C5 C19 O2 7.2(6)
C4 C5 C19 O2 -122.7(2)
C6 C5 C19 O1 174.9(7)
C10 C5 C19 O1 -60.1(2)
C6' C5 C19 O1 -171.0(5)
C4 C5 C19 O1 59.1(2)
C2 C1 C20 C11 100.3(2)
C10 C1 C20 C11 -19.1(2)
C12 C11 C20 C1 159.54(18)
C9 C11 C20 C1 34.7(2)
